data_4319047
loop_
_publ_author_name
'Gang Xu'
'Zhe-Ming Wang'
'Zheng He'
'Zhi L\"u'
'Chun-Sheng Liao'
'Chun-Hua Yan'

_publ_contact_author_address
;
State Key Laboratory of Rare Earth Materials Chemistry and Applications &
PKU-HKU Joint Laboratory in Rare Earth Materials and Bioinorganic Chemistry
College of Chemistry
Peking University
Beijing 100871
People's Republic of China
;
_publ_contact_author_email chyan@chem.pku.edu.cn
_publ_contact_author_fax 86-(10)-62754179
_publ_contact_author_name 'Prof. Chun-Hua Yan'
_publ_contact_author_phone 86-(10)-62754179
_publ_section_title
;
 Synthesis and Structural Characterization of Nonanuclear Lanthanide
 Complexes
;
_journal_name_full 'Inorganic Chemistry'
_journal_page_first 6802
_journal_page_last 6807
_journal_paper_doi 10.1021/ic025929u
_journal_volume 41
_journal_year 2002
_chemical_formula_sum 'C169 H177 Cl3 Er9 N O44'
_chemical_formula_weight 4537.81
_chemical_name_systematic
; 
 ? 
;
_space_group_IT_number 222
_symmetry_cell_setting cubic
_symmetry_space_group_name_Hall '-P 4a 2bc 3'
_symmetry_space_group_name_H-M 'P n -3 n :2'
_atom_sites_solution_hydrogens geom
_atom_sites_solution_primary direct
_atom_sites_solution_secondary difmap
_audit_creation_method SHELXL-97
_cell_angle_alpha 90.00
_cell_angle_beta 90.00
_cell_angle_gamma 90.00
_cell_formula_units_Z 6
_cell_length_a 33.5054(8)
_cell_length_b 33.5054(8)
_cell_length_c 33.5054(8)
_cell_measurement_reflns_used 177801
_cell_measurement_temperature 180
_cell_measurement_theta_max 27.48
_cell_measurement_theta_min 3.40
_cell_volume 37613.6(16)
_computing_cell_refinement 'HKL Scalepack (Otwinowski & Minor, 1997)'
_computing_data_collection 'KappaCCD (Nonius B. V., 1998)'
_computing_data_reduction 'HKL Denzo (Otwinowski & Minor, 1997) & maXus (Mackay et al., 1998)'
_computing_molecular_graphics 'Bruker SHELXTL V5.1 (Sheldrick, 1998)'
_computing_publication_material 'SHELXL-97 (Sheldrick, 1997)'
_computing_structure_refinement 'SHELXL-97 (Sheldrick, 1997)'
_computing_structure_solution 'SHELXS-97 (Sheldrick, 1997)'
_diffrn_ambient_temperature 180
_diffrn_detector_area_resol_mean 0.76
_diffrn_measured_fraction_theta_full 0.997
_diffrn_measured_fraction_theta_max 0.997
_diffrn_measurement_device_type 'NONIUS KappaCCD'
_diffrn_measurement_method CCD
_diffrn_radiation_monochromator graphite
_diffrn_radiation_source 'fine-focus sealed tube'
_diffrn_radiation_type MoK\a
_diffrn_radiation_wavelength 0.71073
_diffrn_reflns_av_R_equivalents 0.1148
_diffrn_reflns_av_sigmaI/netI 0.0424
_diffrn_reflns_limit_h_max 44
_diffrn_reflns_limit_h_min -33
_diffrn_reflns_limit_k_max 44
_diffrn_reflns_limit_k_min -43
_diffrn_reflns_limit_l_max 40
_diffrn_reflns_limit_l_min -44
_diffrn_reflns_number 177801
_diffrn_reflns_theta_full 27.87
_diffrn_reflns_theta_max 27.87
_diffrn_reflns_theta_min 3.44
_exptl_absorpt_coefficient_mu 3.060
_exptl_absorpt_correction_T_max 0.680
_exptl_absorpt_correction_T_min 0.589
_exptl_absorpt_correction_type empirical
_exptl_absorpt_process_details '(Blessing, 1995, 1997)'
_exptl_crystal_colour 'light red'
_exptl_crystal_density_diffrn 1.202
_exptl_crystal_density_method 'not measured'
_exptl_crystal_description cubic
_exptl_crystal_F_000 13278
_exptl_crystal_size_max 0.20
_exptl_crystal_size_mid 0.19
_exptl_crystal_size_min 0.13
_refine_diff_density_max 1.030
_refine_diff_density_min -0.962
_refine_diff_density_rms 0.131
_refine_ls_extinction_coef 0.000038(13)
_refine_ls_extinction_expression Fc^*^=kFc[1+0.001xFc^2^\l^3^/sin(2\q)]^-1/4^
_refine_ls_extinction_method SHELXL
_refine_ls_goodness_of_fit_ref 1.063
_refine_ls_hydrogen_treatment mixed
_refine_ls_matrix_type full
_refine_ls_number_parameters 256
_refine_ls_number_reflns 7485
_refine_ls_number_restraints 0
_refine_ls_restrained_S_all 1.063
_refine_ls_R_factor_all 0.0773
_refine_ls_R_factor_gt 0.0486
_refine_ls_shift/su_max 0.003
_refine_ls_shift/su_mean 0.000
_refine_ls_structure_factor_coef Fsqd
_refine_ls_weighting_details 'calc w=1/[\s^2^(Fo^2^)+(0.0518P)^2^+174.8520P] where P=(Fo^2^+2Fc^2^)/3'
_refine_ls_weighting_scheme calc
_refine_ls_wR_factor_gt 0.1122
_refine_ls_wR_factor_ref 0.1238
_reflns_number_gt 5620
_reflns_number_total 7485
_reflns_threshold_expression >2sigma(I)
_cod_data_source_file ic025929u-3_s1_1.cif
_cod_data_source_block 5
_cod_depositor_comments
;
The following automatic conversions were performed:

'_symmetry_cell_setting' value 'Cubic' changed to 'cubic' according
to the built-in table from CIF Core dictionary named 'cif_core.dic'
version 2.4.1 from 2010-06-29.

Automatic conversion script
Id: cif_fix_values 1646 2011-03-28 12:23:43Z adriana 
;
_cod_original_sg_symbol_H-M 'P n -3 n'
_cod_original_formula_sum 'C169 H177 Cl3 N O44 Er9'
_cod_database_code 4319047

loop_
_symmetry_equiv_pos_as_xyz
'x, y, z'
'-x+1/2, -y+1/2, z'
'-x+1/2, y, -z+1/2'
'x, -y+1/2, -z+1/2'
'z, x, y'
'z, -x+1/2, -y+1/2'
'-z+1/2, -x+1/2, y'
'-z+1/2, x, -y+1/2'
'y, z, x'
'-y+1/2, z, -x+1/2'
'y, -z+1/2, -x+1/2'
'-y+1/2, -z+1/2, x'
'y, x, -z+1/2'
'-y+1/2, -x+1/2, -z+1/2'
'y, -x+1/2, z'
'-y+1/2, x, z'
'x, z, -y+1/2'
'-x+1/2, z, y'
'-x+1/2, -z+1/2, -y+1/2'
'x, -z+1/2, y'
'z, y, -x+1/2'
'z, -y+1/2, x'
'-z+1/2, y, x'
'-z+1/2, -y+1/2, -x+1/2'
'-x, -y, -z'
'x-1/2, y-1/2, -z'
'x-1/2, -y, z-1/2'
'-x, y-1/2, z-1/2'
'-z, -x, -y'
'-z, x-1/2, y-1/2'
'z-1/2, x-1/2, -y'
'z-1/2, -x, y-1/2'
'-y, -z, -x'
'y-1/2, -z, x-1/2'
'-y, z-1/2, x-1/2'
'y-1/2, z-1/2, -x'
'-y, -x, z-1/2'
'y-1/2, x-1/2, z-1/2'
'-y, x-1/2, -z'
'y-1/2, -x, -z'
'-x, -z, y-1/2'
'x-1/2, -z, -y'
'x-1/2, z-1/2, y-1/2'
'-x, z-1/2, -y'
'-z, -y, x-1/2'
'-z, y-1/2, -x'
'z-1/2, -y, -x'
'z-1/2, y-1/2, x-1/2'

loop_
_atom_site_label
_atom_site_type_symbol
_atom_site_fract_x
_atom_site_fract_y
_atom_site_fract_z
_atom_site_U_iso_or_equiv
_atom_site_adp_type
_atom_site_occupancy
_atom_site_symmetry_multiplicity
_atom_site_calc_flag
_atom_site_refinement_flags
_atom_site_disorder_assembly
_atom_site_disorder_group
Er1 Er 0.180849(7) 0.670300(8) 0.220318(8) 0.02908(10) Uani 1 1 d . . .
Er2 Er 0.2500 0.7500 0.2500 0.02526(16) Uani 1 8 d S . .
O1 O 0.2500 0.6621(2) 0.2500 0.0305(17) Uani 1 4 d S . .
O2 O 0.19348(11) 0.71236(11) 0.27243(10) 0.0258(8) Uani 1 1 d . . .
H2 H 0.1707 0.7282 0.2815 0.031 Uiso 1 1 calc R . .
O3 O 0.14206(11) 0.72565(12) 0.20788(12) 0.0347(9) Uani 1 1 d . . .
O4 O 0.15203(12) 0.65930(13) 0.15926(12) 0.0393(10) Uani 1 1 d . . .
O5 O 0.18609(12) 0.62506(12) 0.27603(12) 0.0355(9) Uani 1 1 d . . .
O6 O 0.11895(12) 0.64591(13) 0.23525(13) 0.0422(11) Uani 1 1 d . . .
C1 C 0.0892(2) 0.7697(2) 0.1936(2) 0.0474(17) Uani 1 1 d . . .
H1A H 0.1066 0.7921 0.1893 0.071 Uiso 1 1 calc R . .
H1B H 0.0797 0.7701 0.2206 0.071 Uiso 1 1 calc R . .
H1C H 0.0670 0.7714 0.1756 0.071 Uiso 1 1 calc R . .
C2 C 0.11157(18) 0.73176(19) 0.18624(19) 0.0378(14) Uani 1 1 d . . .
C3 C 0.09912(19) 0.7067(2) 0.15530(19) 0.0410(15) Uani 1 1 d . . .
H3 H 0.0757 0.7132 0.1419 0.049 Uiso 1 1 calc R . .
C4 C 0.12009(19) 0.6722(2) 0.14308(18) 0.0409(15) Uani 1 1 d . . .
C5 C 0.1048(2) 0.6488(2) 0.10787(19) 0.0448(15) Uani 1 1 d . . .
C6 C 0.0653(2) 0.6494(3) 0.0955(2) 0.0556(19) Uani 1 1 d . . .
H6 H 0.0467 0.6642 0.1097 0.067 Uiso 1 1 calc R . .
C7 C 0.0537(2) 0.6282(3) 0.0626(2) 0.072(2) Uani 1 1 d . . .
H7 H 0.0271 0.6287 0.0546 0.086 Uiso 1 1 calc R . .
C8 C 0.0808(3) 0.6063(3) 0.0414(3) 0.084(3) Uani 1 1 d . . .
H8 H 0.0727 0.5915 0.0193 0.100 Uiso 1 1 calc R . .
C9 C 0.1198(3) 0.6060(3) 0.0527(3) 0.089(3) Uani 1 1 d . . .
H9 H 0.1385 0.5919 0.0378 0.106 Uiso 1 1 calc R . .
C10 C 0.1316(3) 0.6267(3) 0.0863(3) 0.071(3) Uani 1 1 d . . .
H10 H 0.1581 0.6256 0.0945 0.086 Uiso 1 1 calc R . .
C11 C 0.1837(2) 0.5670(2) 0.3163(3) 0.067(2) Uani 1 1 d . . .
H11A H 0.2084 0.5574 0.3056 0.101 Uiso 1 1 calc R . .
H11B H 0.1663 0.5449 0.3214 0.101 Uiso 1 1 calc R . .
H11C H 0.1887 0.5811 0.3408 0.101 Uiso 1 1 calc R . .
C12 C 0.16440(19) 0.59465(19) 0.2869(2) 0.0400(15) Uani 1 1 d . . .
C13 C 0.1259(2) 0.5882(2) 0.2748(2) 0.0456(16) Uani 1 1 d . . .
H13 H 0.1137 0.5645 0.2824 0.055 Uiso 1 1 calc R . .
C14 C 0.10357(19) 0.61549(19) 0.2515(2) 0.0419(15) Uani 1 1 d . . .
C15 C 0.05963(19) 0.60897(19) 0.2450(2) 0.0445(15) Uani 1 1 d . . .
C16 C 0.0372(2) 0.5824(2) 0.2673(2) 0.058(2) Uani 1 1 d . . .
H16 H 0.0494 0.5679 0.2875 0.070 Uiso 1 1 calc R . .
C17 C -0.0025(2) 0.5773(2) 0.2602(3) 0.066(2) Uani 1 1 d . . .
H17 H -0.0172 0.5596 0.2756 0.079 Uiso 1 1 calc R . .
C18 C -0.0206(2) 0.5981(2) 0.2306(3) 0.059(2) Uani 1 1 d . . .
H18 H -0.0476 0.5943 0.2256 0.070 Uiso 1 1 calc R . .
C19 C 0.0006(2) 0.6246(3) 0.2082(3) 0.062(2) Uani 1 1 d . . .
H19 H -0.0118 0.6385 0.1877 0.075 Uiso 1 1 calc R . .
C20 C 0.0409(2) 0.6307(2) 0.2161(2) 0.0541(19) Uani 1 1 d . . .
H20 H 0.0551 0.6496 0.2016 0.065 Uiso 1 1 calc R . .
C101 C 0.0000 0.5000 0.0000 0.39(5) Uiso 1 6 d S . .
C102 C 0.1541(10) 0.5170(10) 0.4400(10) 0.339(16) Uiso 1 1 d . . .
C103 C 0.1383(15) 0.4483(14) 0.2944(13) 0.46(3) Uiso 1 1 d . . .
C104 C 0.0881(15) 0.4919(15) 0.3239(14) 0.47(3) Uiso 1 1 d . . .

loop_
_atom_site_aniso_label
_atom_site_aniso_U_11
_atom_site_aniso_U_22
_atom_site_aniso_U_33
_atom_site_aniso_U_23
_atom_site_aniso_U_13
_atom_site_aniso_U_12
Er1 0.02657(15) 0.03276(16) 0.02791(15) -0.00027(10) -0.00057(10) -0.00325(10)
Er2 0.0232(2) 0.0293(4) 0.0232(2) 0.000 0.000 0.000
O1 0.030(2) 0.033(4) 0.030(2) 0.000 0.000 0.000
O2 0.0246(19) 0.028(2) 0.0250(19) 0.0010(15) 0.0004(15) -0.0003(15)
O3 0.028(2) 0.037(2) 0.040(2) 0.0014(18) -0.0068(18) 0.0005(17)
O4 0.034(2) 0.053(3) 0.031(2) -0.0039(19) -0.0060(18) 0.002(2)
O5 0.031(2) 0.036(2) 0.039(2) 0.0026(18) 0.0002(17) -0.0056(17)
O6 0.031(2) 0.046(3) 0.050(3) 0.012(2) 0.0005(19) -0.0087(19)
C1 0.047(4) 0.048(4) 0.048(4) -0.001(3) -0.015(3) 0.008(3)
C2 0.030(3) 0.045(4) 0.039(3) 0.004(3) -0.002(3) -0.004(3)
C3 0.032(3) 0.052(4) 0.040(4) -0.002(3) -0.010(3) 0.000(3)
C4 0.038(4) 0.053(4) 0.032(3) 0.002(3) -0.002(3) -0.009(3)
C5 0.044(4) 0.060(4) 0.031(3) -0.001(3) -0.003(3) -0.001(3)
C6 0.042(4) 0.081(6) 0.043(4) -0.008(4) -0.002(3) -0.013(4)
C7 0.046(5) 0.111(7) 0.059(5) -0.019(5) -0.008(4) -0.011(5)
C8 0.075(6) 0.115(8) 0.061(6) -0.038(5) -0.021(5) -0.001(6)
C9 0.069(6) 0.121(8) 0.076(6) -0.048(6) -0.025(5) 0.025(6)
C10 0.055(5) 0.095(7) 0.064(5) -0.033(5) -0.022(4) 0.017(5)
C11 0.062(5) 0.058(5) 0.082(6) 0.028(4) -0.014(4) -0.011(4)
C12 0.034(3) 0.041(4) 0.046(4) 0.003(3) 0.000(3) -0.008(3)
C13 0.041(4) 0.043(4) 0.052(4) 0.009(3) 0.001(3) -0.012(3)
C14 0.042(4) 0.043(4) 0.040(4) 0.001(3) 0.000(3) -0.007(3)
C15 0.036(3) 0.044(4) 0.053(4) -0.002(3) 0.001(3) -0.009(3)
C16 0.045(4) 0.058(5) 0.071(5) 0.012(4) -0.003(4) -0.016(4)
C17 0.041(4) 0.069(6) 0.087(6) 0.011(5) 0.002(4) -0.019(4)
C18 0.035(4) 0.054(5) 0.087(6) -0.009(4) 0.001(4) -0.011(3)
C19 0.037(4) 0.074(6) 0.076(6) 0.010(4) -0.003(4) 0.000(4)
C20 0.039(4) 0.058(5) 0.066(5) 0.011(4) 0.006(3) -0.005(3)

loop_
_atom_type_symbol
_atom_type_description
_atom_type_scat_dispersion_real
_atom_type_scat_dispersion_imag
_atom_type_scat_source
C C 0.0033 0.0016 'International Tables Vol C Tables 4.2.6.8 and 6.1.1.4'
H H 0.0000 0.0000 'International Tables Vol C Tables 4.2.6.8 and 6.1.1.4'
O O 0.0106 0.0060 'International Tables Vol C Tables 4.2.6.8 and 6.1.1.4'
Cl Cl 0.1484 0.1585 'International Tables Vol C Tables 4.2.6.8 and 6.1.1.4'
Er Er -0.2586 4.9576 'International Tables Vol C Tables 4.2.6.8 and 6.1.1.4'
N N 0.0061 0.0033 'International Tables Vol C Tables 4.2.6.8 and 6.1.1.4'

loop_
_geom_angle_atom_site_label_1
_geom_angle_atom_site_label_2
_geom_angle_atom_site_label_3
_geom_angle
_geom_angle_site_symmetry_1
_geom_angle_site_symmetry_3
_geom_angle_publ_flag
O2 Er1 O6 102.80(15) . . ?
O2 Er1 O2 78.10(17) . 23 ?
O6 Er1 O2 157.90(14) . 23 ?
O2 Er1 O4 149.30(14) . . ?
O6 Er1 O4 75.85(16) . . ?
O2 Er1 O4 92.08(14) 23 . ?
O2 Er1 O3 75.28(13) . . ?
O6 Er1 O3 79.36(15) . . ?
O2 Er1 O3 79.57(13) 23 . ?
O4 Er1 O3 74.35(15) . . ?
O2 Er1 O5 130.32(14) . 23 ?
O6 Er1 O5 115.31(15) . 23 ?
O2 Er1 O5 77.79(13) 23 23 ?
O4 Er1 O5 73.98(14) . 23 ?
O3 Er1 O5 139.99(14) . 23 ?
O2 Er1 O5 77.43(13) . . ?
O6 Er1 O5 70.84(14) . . ?
O2 Er1 O5 129.88(13) 23 . ?
O4 Er1 O5 128.37(15) . . ?
O3 Er1 O5 133.44(14) . . ?
O5 Er1 O5 85.92(19) 23 . ?
O2 Er1 O1 66.28(15) . . ?
O6 Er1 O1 134.81(15) . . ?
O2 Er1 O1 66.19(15) 23 . ?
O4 Er1 O1 135.84(12) . . ?
O3 Er1 O1 132.4(2) . . ?
O5 Er1 O1 64.33(15) 23 . ?
O5 Er1 O1 64.01(15) . . ?
O2 Er1 Er1 38.84(9) . 21 ?
O6 Er1 Er1 97.66(11) . 21 ?
O2 Er1 Er1 96.39(9) 23 21 ?
O4 Er1 Er1 170.12(11) . 21 ?
O3 Er1 Er1 112.17(10) . 21 ?
O5 Er1 Er1 102.81(10) 23 21 ?
O5 Er1 Er1 41.75(10) . 21 ?
O1 Er1 Er1 45.336(19) . 21 ?
O2 Er1 Er1 96.40(9) . 23 ?
O6 Er1 Er1 157.56(12) . 23 ?
O2 Er1 Er1 38.71(9) 23 23 ?
O4 Er1 Er1 93.45(11) . 23 ?
O3 Er1 Er1 117.19(10) . 23 ?
O5 Er1 Er1 42.26(10) 23 23 ?
O5 Er1 Er1 102.68(9) . 23 ?
O1 Er1 Er1 45.336(18) . 23 ?
Er1 Er1 Er1 90.0 21 23 ?
O2 Er1 Er2 39.40(9) . . ?
O6 Er1 Er2 140.67(12) . . ?
O2 Er1 Er2 39.44(9) 23 . ?
O4 Er1 Er2 128.63(11) . . ?
O3 Er1 Er2 79.60(10) . . ?
O5 Er1 Er2 102.12(10) 23 . ?
O5 Er1 Er2 101.62(10) . . ?
O1 Er1 Er2 52.86(17) . . ?
Er1 Er1 Er2 60.958(2) 21 . ?
Er1 Er1 Er2 60.958(2) 23 . ?
O2 Er2 O2 73.92(8) 4_565 24_565 ?
O2 Er2 O2 77.35(17) 4_565 23 ?
O2 Er2 O2 143.44(17) 24_565 23 ?
O2 Er2 O2 116.50(17) 4_565 2_565 ?
O2 Er2 O2 73.92(8) 24_565 2_565 ?
O2 Er2 O2 140.60(17) 23 2_565 ?
O2 Er2 O2 73.92(8) 4_565 22_565 ?
O2 Er2 O2 116.50(17) 24_565 22_565 ?
O2 Er2 O2 75.56(17) 23 22_565 ?
O2 Er2 O2 73.92(8) 2_565 22_565 ?
O2 Er2 O2 75.56(17) 4_565 . ?
O2 Er2 O2 77.35(17) 24_565 . ?
O2 Er2 O2 73.92(8) 23 . ?
O2 Er2 O2 143.44(17) 2_565 . ?
O2 Er2 O2 140.61(17) 22_565 . ?
O2 Er2 O2 140.61(17) 4_565 21 ?
O2 Er2 O2 75.56(17) 24_565 21 ?
O2 Er2 O2 116.50(17) 23 21 ?
O2 Er2 O2 77.35(17) 2_565 21 ?
O2 Er2 O2 143.44(17) 22_565 21 ?
O2 Er2 O2 73.92(8) . 21 ?
O2 Er2 O2 143.44(17) 4_565 3 ?
O2 Er2 O2 140.60(17) 24_565 3 ?
O2 Er2 O2 73.92(8) 23 3 ?
O2 Er2 O2 75.56(17) 2_565 3 ?
O2 Er2 O2 77.35(17) 22_565 3 ?
O2 Er2 O2 116.50(17) . 3 ?
O2 Er2 O2 73.92(8) 21 3 ?
O2 Er2 Er1 91.68(9) 4_565 24_565 ?
O2 Er2 Er1 37.22(8) 24_565 24_565 ?
O2 Er2 Er1 165.06(9) 23 24_565 ?
O2 Er2 Er1 37.39(8) 2_565 24_565 ?
O2 Er2 Er1 91.78(9) 22_565 24_565 ?
O2 Er2 Er1 113.50(9) . 24_565 ?
O2 Er2 Er1 78.41(9) 21 24_565 ?
O2 Er2 Er1 111.50(8) 3 24_565 ?
O2 Er2 Er1 37.22(8) 4_565 4_565 ?
O2 Er2 Er1 37.39(8) 24_565 4_565 ?
O2 Er2 Er1 113.50(9) 23 4_565 ?
O2 Er2 Er1 91.78(9) 2_565 4_565 ?
O2 Er2 Er1 91.68(9) 22_565 4_565 ?
O2 Er2 Er1 78.41(9) . 4_565 ?
O2 Er2 Er1 111.50(8) 21 4_565 ?
O2 Er2 Er1 165.06(9) 3 4_565 ?
Er1 Er2 Er1 58.084(5) 24_565 4_565 ?
O2 Er2 Er1 78.41(9) 4_565 . ?
O2 Er2 Er1 113.50(9) 24_565 . ?
O2 Er2 Er1 37.39(8) 23 . ?
O2 Er2 Er1 165.06(9) 2_565 . ?
O2 Er2 Er1 111.50(8) 22_565 . ?
O2 Er2 Er1 37.22(8) . . ?
O2 Er2 Er1 91.68(9) 21 . ?
O2 Er2 Er1 91.78(9) 3 . ?
Er1 Er2 Er1 150.499(8) 24_565 . ?
Er1 Er2 Er1 101.772(8) 4_565 . ?
O2 Er2 Er1 91.78(9) 4_565 2_565 ?
O2 Er2 Er1 91.68(9) 24_565 2_565 ?
O2 Er2 Er1 111.50(8) 23 2_565 ?
O2 Er2 Er1 37.22(8) 2_565 2_565 ?
O2 Er2 Er1 37.39(8) 22_565 2_565 ?
O2 Er2 Er1 165.06(9) . 2_565 ?
O2 Er2 Er1 113.50(9) 21 2_565 ?
O2 Er2 Er1 78.41(9) 3 2_565 ?
Er1 Er2 Er1 58.084(5) 24_565 2_565 ?
Er1 Er2 Er1 86.712(8) 4_565 2_565 ?
Er1 Er2 Er1 148.577(8) . 2_565 ?
Er1 O1 Er1 167.6(3) 3 . ?
Er1 O1 Er1 89.33(4) 3 21 ?
Er1 O1 Er1 89.33(4) . 21 ?
Er1 O1 Er1 89.33(4) 3 23 ?
Er1 O1 Er1 89.33(4) . 23 ?
Er1 O1 Er1 167.6(3) 21 23 ?
Er1 O2 Er1 102.45(14) . 21 ?
Er1 O2 Er2 103.38(14) . . ?
Er1 O2 Er2 103.17(14) 21 . ?
Er1 O2 H2 115.4 . . ?
Er1 O2 H2 115.4 21 . ?
Er2 O2 H2 115.4 . . ?
C2 O3 Er1 133.4(4) . . ?
C4 O4 Er1 132.8(4) . . ?
C12 O5 Er1 126.5(4) . 21 ?
C12 O5 Er1 131.9(4) . . ?
Er1 O5 Er1 95.99(14) 21 . ?
C14 O6 Er1 138.8(4) . . ?
C2 C1 H1A 109.5 . . ?
C2 C1 H1B 109.5 . . ?
H1A C1 H1B 109.5 . . ?
C2 C1 H1C 109.5 . . ?
H1A C1 H1C 109.5 . . ?
H1B C1 H1C 109.5 . . ?
O3 C2 C3 124.6(6) . . ?
O3 C2 C1 116.5(6) . . ?
C3 C2 C1 118.9(6) . . ?
C2 C3 C4 123.9(6) . . ?
C2 C3 H3 118.1 . . ?
C4 C3 H3 118.1 . . ?
O4 C4 C3 124.8(6) . . ?
O4 C4 C5 116.3(6) . . ?
C3 C4 C5 118.9(6) . . ?
C10 C5 C6 118.4(7) . . ?
C10 C5 C4 118.2(6) . . ?
C6 C5 C4 123.4(6) . . ?
C7 C6 C5 120.4(8) . . ?
C7 C6 H6 119.8 . . ?
C5 C6 H6 119.8 . . ?
C8 C7 C6 120.5(8) . . ?
C8 C7 H7 119.8 . . ?
C6 C7 H7 119.8 . . ?
C9 C8 C7 119.8(8) . . ?
C9 C8 H8 120.1 . . ?
C7 C8 H8 120.1 . . ?
C8 C9 C10 120.0(9) . . ?
C8 C9 H9 120.0 . . ?
C10 C9 H9 120.0 . . ?
C5 C10 C9 120.9(8) . . ?
C5 C10 H10 119.5 . . ?
C9 C10 H10 119.5 . . ?
C12 C11 H11A 109.5 . . ?
C12 C11 H11B 109.5 . . ?
H11A C11 H11B 109.5 . . ?
C12 C11 H11C 109.5 . . ?
H11A C11 H11C 109.5 . . ?
H11B C11 H11C 109.5 . . ?
O5 C12 C13 124.4(6) . . ?
O5 C12 C11 115.2(6) . . ?
C13 C12 C11 120.3(6) . . ?
C12 C13 C14 124.1(6) . . ?
C12 C13 H13 118.0 . . ?
C14 C13 H13 118.0 . . ?
O6 C14 C13 122.8(6) . . ?
O6 C14 C15 116.9(6) . . ?
C13 C14 C15 120.3(6) . . ?
C20 C15 C16 118.4(6) . . ?
C20 C15 C14 118.4(6) . . ?
C16 C15 C14 123.2(7) . . ?
C17 C16 C15 121.1(8) . . ?
C17 C16 H16 119.5 . . ?
C15 C16 H16 119.5 . . ?
C18 C17 C16 120.1(7) . . ?
C18 C17 H17 119.9 . . ?
C16 C17 H17 119.9 . . ?
C17 C18 C19 120.3(7) . . ?
C17 C18 H18 119.9 . . ?
C19 C18 H18 119.9 . . ?
C18 C19 C20 119.8(8) . . ?
C18 C19 H19 120.1 . . ?
C20 C19 H19 120.1 . . ?
C15 C20 C19 120.2(7) . . ?
C15 C20 H20 119.9 . . ?
C19 C20 H20 119.9 . . ?

loop_
_geom_bond_atom_site_label_1
_geom_bond_atom_site_label_2
_geom_bond_distance
_geom_bond_site_symmetry_2
_geom_bond_publ_flag
Er1 O2 2.284(4) . ?
Er1 O6 2.284(4) . ?
Er1 O2 2.290(4) 23 ?
Er1 O4 2.292(4) . ?
Er1 O3 2.303(4) . ?
Er1 O5 2.387(4) 23 ?
Er1 O5 2.411(4) . ?
Er1 O1 2.5363(9) . ?
Er1 Er1 3.5657(4) 21 ?
Er1 Er1 3.5657(4) 23 ?
Er1 Er2 3.6726(3) . ?
Er2 O2 2.396(4) 4_565 ?
Er2 O2 2.396(4) 24_565 ?
Er2 O2 2.396(4) 23 ?
Er2 O2 2.396(4) 2_565 ?
Er2 O2 2.396(4) 22_565 ?
Er2 O2 2.396(4) . ?
Er2 O2 2.396(4) 21 ?
Er2 O2 2.396(4) 3 ?
Er2 Er1 3.6726(3) 24_565 ?
Er2 Er1 3.6726(3) 4_565 ?
Er2 Er1 3.6726(3) 2_565 ?
O1 Er1 2.5363(9) 3 ?
O1 Er1 2.5363(9) 21 ?
O1 Er1 2.5363(9) 23 ?
O2 Er1 2.290(4) 21 ?
O2 H2 0.9800 . ?
O3 C2 1.269(7) . ?
O4 C4 1.274(7) . ?
O5 C12 1.304(7) . ?
O5 Er1 2.387(4) 21 ?
O6 C14 1.266(7) . ?
C1 C2 1.497(9) . ?
C1 H1A 0.9600 . ?
C1 H1B 0.9600 . ?
C1 H1C 0.9600 . ?
C2 C3 1.397(9) . ?
C3 C4 1.416(9) . ?
C3 H3 0.9300 . ?
C4 C5 1.505(9) . ?
C5 C10 1.368(10) . ?
C5 C6 1.387(9) . ?
C6 C7 1.368(10) . ?
C6 H6 0.9300 . ?
C7 C8 1.368(12) . ?
C7 H7 0.9300 . ?
C8 C9 1.360(12) . ?
C8 H8 0.9300 . ?
C9 C10 1.380(11) . ?
C9 H9 0.9300 . ?
C10 H10 0.9300 . ?
C11 C12 1.498(10) . ?
C11 H11A 0.9600 . ?
C11 H11B 0.9600 . ?
C11 H11C 0.9600 . ?
C12 C13 1.368(9) . ?
C13 C14 1.416(9) . ?
C13 H13 0.9300 . ?
C14 C15 1.504(9) . ?
C15 C20 1.364(10) . ?
C15 C16 1.383(9) . ?
C16 C17 1.363(10) . ?
C16 H16 0.9300 . ?
C17 C18 1.352(11) . ?
C17 H17 0.9300 . ?
C18 C19 1.363(11) . ?
C18 H18 0.9300 . ?
C19 C20 1.391(10) . ?
C19 H19 0.9300 . ?
C20 H20 0.9300 . ?
